data_7214253
loop_
_publ_author_name
'Wu, Jing-Yun'
'Yuan, Pin-Ting'
'Hsiao, Cheng-Chu'

_publ_section_title
;
 Positional isomerism of unsymmetrical semirigid ligands toward the
 construction of discrete and infinite coordination architectures of
 zinc(ii) and cadmium(ii) complexes
;
_journal_issue 15
_journal_name_full CrystEngComm
_journal_page_first 3128
_journal_paper_doi 10.1039/c3ce42398k
_journal_volume 16
_journal_year 2014
_chemical_formula_sum 'C15 H9 Cd Cl N2 O4'
_chemical_formula_weight 429.09
_chemical_name_systematic
;
 ?
;
_space_group_IT_number 14
_symmetry_cell_setting monoclinic
_symmetry_space_group_name_Hall '-P 2ybc'
_symmetry_space_group_name_H-M 'P 1 21/c 1'
_atom_sites_solution_hydrogens geom
_atom_sites_solution_primary direct
_atom_sites_solution_secondary difmap
_audit_creation_method SHELXL-97
_cell_angle_alpha 90.00
_cell_angle_beta 91.28(3)
_cell_angle_gamma 90.00
_cell_formula_units_Z 4
_cell_length_a 15.146(3)
_cell_length_b 13.695(3)
_cell_length_c 6.9265(14)
_cell_measurement_reflns_used 0
_cell_measurement_temperature 296(2)
_cell_measurement_theta_max 0
_cell_measurement_theta_min 0
_cell_volume 1436.4(5)
_computing_cell_refinement 'HKL Scalepack (Otwinowski & Minor 1997)'
_computing_data_collection 'Collect (Nonius BV, 1997-2000)'
_computing_data_reduction 'HKL Denzo and Scalepack (Otwinowski&Minor 1997)'
_computing_structure_refinement 'SHELXL-97 (Sheldrick, 1997)'
_computing_structure_solution 'SHELXS-97 (Sheldrick, 1990)'
_diffrn_ambient_temperature 296(2)
_diffrn_measured_fraction_theta_full 0.970
_diffrn_measured_fraction_theta_max 0.970
_diffrn_measurement_device_type KappaCCD
_diffrn_measurement_method 'CCD rotation images, thick slices'
_diffrn_radiation_monochromator graphite
_diffrn_radiation_source 'fine-focus sealed tube'
_diffrn_radiation_type MoK\a
_diffrn_radiation_wavelength 0.71073
_diffrn_reflns_av_R_equivalents 0.0379
_diffrn_reflns_av_sigmaI/netI 0.0488
_diffrn_reflns_limit_h_max 17
_diffrn_reflns_limit_h_min -8
_diffrn_reflns_limit_k_max 16
_diffrn_reflns_limit_k_min -16
_diffrn_reflns_limit_l_max 8
_diffrn_reflns_limit_l_min -8
_diffrn_reflns_number 5821
_diffrn_reflns_theta_full 25.09
_diffrn_reflns_theta_max 25.09
_diffrn_reflns_theta_min 2.00
_exptl_absorpt_coefficient_mu 1.728
_exptl_absorpt_correction_T_max 0.9034
_exptl_absorpt_correction_T_min 0.5102
_exptl_absorpt_correction_type multi-scan
_exptl_crystal_colour colorless
_exptl_crystal_density_diffrn 1.984
_exptl_crystal_density_method 'not measured'
_exptl_crystal_description prism
_exptl_crystal_F_000 840
_exptl_crystal_size_max 0.45
_exptl_crystal_size_mid 0.40
_exptl_crystal_size_min 0.06
_refine_diff_density_max 1.584
_refine_diff_density_min -1.365
_refine_diff_density_rms 0.308
_refine_ls_extinction_method none
_refine_ls_goodness_of_fit_ref 1.182
_refine_ls_hydrogen_treatment constr
_refine_ls_matrix_type full
_refine_ls_number_parameters 208
_refine_ls_number_reflns 2487
_refine_ls_number_restraints 0
_refine_ls_restrained_S_all 1.182
_refine_ls_R_factor_all 0.0760
_refine_ls_R_factor_gt 0.0621
_refine_ls_shift/su_max 0.000
_refine_ls_shift/su_mean 0.000
_refine_ls_structure_factor_coef Fsqd
_refine_ls_weighting_details 'calc w=1/[\s^2^(Fo^2^)+(0.1119P)^2^+9.1502P] where P=(Fo^2^+2Fc^2^)/3'
_refine_ls_weighting_scheme calc
_refine_ls_wR_factor_gt 0.1969
_refine_ls_wR_factor_ref 0.2167
_reflns_number_gt 2054
_reflns_number_total 2487
_reflns_threshold_expression >2sigma(I)
_cod_data_source_file c3ce42398k2.cif
_cod_data_source_block cpd_4
_cod_depositor_comments
;
The following automatic conversions were performed:

'_symmetry_cell_setting' value 'Monoclinic' changed to 'monoclinic'
according to
/usr/data/users/saulius/crontab/automatic-downloads/current/RSC/lib/dictionaries/cif_core.dic
dictionary named 'cif_core.dic' version 2.4.2 from 2011-04-26.

Automatic conversion script
Id: cif_fix_values 2281 2013-09-26 08:29:07Z andrius 
;
_cod_original_sg_symbol_H-M P2(1)/c
_cod_database_code 7214253

loop_
_symmetry_equiv_pos_as_xyz
'x, y, z'
'-x, y+1/2, -z+1/2'
'-x, -y, -z'
'x, -y-1/2, z-1/2'

loop_
_atom_site_label
_atom_site_type_symbol
_atom_site_fract_x
_atom_site_fract_y
_atom_site_fract_z
_atom_site_U_iso_or_equiv
_atom_site_adp_type
_atom_site_occupancy
_atom_site_symmetry_multiplicity
_atom_site_calc_flag
_atom_site_refinement_flags
Cd1 Cd 0.18805(5) 0.81041(5) 0.24596(10) 0.0379(3) Uani 1 1 d .
Cl1 Cl 0.0959(2) 0.6856(2) 0.0585(4) 0.0531(7) Uani 1 1 d .
O1 O 0.7535(5) 0.6957(5) 0.2940(13) 0.054(2) Uani 1 1 d .
O2 O 0.6038(5) 0.9762(5) 0.1585(11) 0.0481(18) Uani 1 1 d .
O3 O 0.2886(5) 0.7773(6) -0.0426(11) 0.0495(18) Uani 1 1 d .
O4 O 0.3169(5) 0.6254(5) -0.1148(10) 0.0480(17) Uani 1 1 d .
N1 N 0.6947(5) 0.8493(6) 0.2540(10) 0.0369(18) Uani 1 1 d .
N2 N 0.8506(5) 1.0445(6) -0.1118(11) 0.0387(18) Uani 1 1 d .
C1 C 0.6926(6) 0.7480(8) 0.2487(12) 0.035(2) Uani 1 1 d .
C2 C 0.6160(6) 0.8907(7) 0.1814(13) 0.037(2) Uani 1 1 d .
C3 C 0.5566(7) 0.8063(6) 0.1385(12) 0.032(2) Uani 1 1 d .
C4 C 0.4702(7) 0.8050(7) 0.0705(13) 0.037(2) Uani 1 1 d .
H4 H 0.4390 0.8623 0.0449 0.045 Uiso 1 1 calc R
C5 C 0.4325(6) 0.7141(7) 0.0427(12) 0.033(2) Uani 1 1 d .
C6 C 0.4788(7) 0.6290(7) 0.0789(12) 0.038(2) Uani 1 1 d .
H6 H 0.4514 0.5693 0.0555 0.046 Uiso 1 1 calc R
C7 C 0.5655(6) 0.6305(7) 0.1496(13) 0.037(2) Uani 1 1 d .
H7 H 0.5967 0.5734 0.1770 0.044 Uiso 1 1 calc R
C8 C 0.6027(6) 0.7218(7) 0.1768(12) 0.0321(19) Uani 1 1 d .
C9 C 0.3397(7) 0.7045(7) -0.0418(13) 0.039(2) Uani 1 1 d .
C10 C 0.7729(7) 0.9048(8) 0.3152(14) 0.043(2) Uani 1 1 d .
H10A H 0.8085 0.8654 0.4036 0.052 Uiso 1 1 calc R
H10B H 0.7546 0.9628 0.3839 0.052 Uiso 1 1 calc R
C11 C 0.8103(6) 1.0180(7) 0.0486(14) 0.039(2) Uani 1 1 d .
H11 H 0.7674 1.0596 0.0962 0.047 Uiso 1 1 calc R
C12 C 0.8277(6) 0.9342(7) 0.1479(13) 0.038(2) Uani 1 1 d .
C13 C 0.8938(7) 0.8738(8) 0.0803(16) 0.048(3) Uani 1 1 d .
H13 H 0.9091 0.8170 0.1465 0.058 Uiso 1 1 calc R
C14 C 0.9370(6) 0.8993(8) -0.0874(16) 0.046(2) Uani 1 1 d .
H14 H 0.9809 0.8594 -0.1363 0.055 Uiso 1 1 calc R
C15 C 0.9136(7) 0.9841(8) -0.1788(15) 0.043(2) Uani 1 1 d .
H15 H 0.9420 1.0009 -0.2916 0.052 Uiso 1 1 calc R

loop_
_atom_site_aniso_label
_atom_site_aniso_U_11
_atom_site_aniso_U_22
_atom_site_aniso_U_33
_atom_site_aniso_U_23
_atom_site_aniso_U_13
_atom_site_aniso_U_12
Cd1 0.0336(5) 0.0409(5) 0.0392(5) 0.0041(3) -0.0025(3) -0.0005(3)
Cl1 0.0543(17) 0.0644(18) 0.0410(14) -0.0061(12) 0.0111(12) -0.0135(13)
O1 0.041(4) 0.051(5) 0.069(5) 0.008(4) -0.014(4) 0.002(4)
O2 0.045(4) 0.030(4) 0.069(5) -0.001(3) 0.003(3) -0.001(3)
O3 0.043(4) 0.050(4) 0.055(4) -0.001(4) -0.006(3) 0.006(4)
O4 0.044(4) 0.045(4) 0.055(4) -0.010(3) -0.007(3) 0.000(3)
N1 0.038(5) 0.039(4) 0.034(4) 0.003(3) 0.004(3) -0.007(3)
N2 0.032(4) 0.043(5) 0.041(4) 0.003(4) 0.001(3) -0.001(4)
C1 0.032(5) 0.047(6) 0.026(4) 0.005(4) 0.000(4) 0.004(4)
C2 0.036(5) 0.046(6) 0.029(4) -0.004(4) 0.010(4) -0.002(4)
C3 0.040(5) 0.037(5) 0.020(4) 0.001(3) 0.007(4) -0.001(4)
C4 0.045(6) 0.039(5) 0.028(5) 0.000(4) 0.009(4) 0.008(4)
C5 0.035(5) 0.037(5) 0.028(4) 0.002(4) 0.008(4) -0.004(4)
C6 0.045(6) 0.041(5) 0.029(4) -0.003(4) 0.003(4) -0.013(4)
C7 0.038(5) 0.035(5) 0.037(5) 0.005(4) 0.004(4) 0.005(4)
C8 0.032(5) 0.037(5) 0.028(4) 0.002(4) 0.008(4) 0.005(4)
C9 0.041(6) 0.048(6) 0.028(4) 0.001(4) 0.005(4) 0.001(4)
C10 0.041(6) 0.049(6) 0.040(5) -0.003(4) -0.007(4) -0.010(5)
C11 0.034(5) 0.040(5) 0.043(5) -0.004(4) 0.000(4) -0.004(4)
C12 0.036(5) 0.040(5) 0.037(5) -0.001(4) -0.003(4) -0.005(4)
C13 0.050(6) 0.041(6) 0.054(6) 0.000(5) -0.010(5) 0.002(5)
C14 0.027(5) 0.051(6) 0.060(6) -0.009(5) 0.007(4) -0.003(4)
C15 0.037(5) 0.045(6) 0.047(5) -0.001(4) -0.001(4) -0.005(4)

loop_
_atom_type_symbol
_atom_type_description
_atom_type_scat_dispersion_real
_atom_type_scat_dispersion_imag
_atom_type_scat_source
C C 0.0033 0.0016 'International Tables Vol C Tables 4.2.6.8 and 6.1.1.4'
H H 0.0000 0.0000 'International Tables Vol C Tables 4.2.6.8 and 6.1.1.4'
N N 0.0061 0.0033 'International Tables Vol C Tables 4.2.6.8 and 6.1.1.4'
O O 0.0106 0.0060 'International Tables Vol C Tables 4.2.6.8 and 6.1.1.4'
Cl Cl 0.1484 0.1585 'International Tables Vol C Tables 4.2.6.8 and 6.1.1.4'
Cd Cd -0.8075 1.2024 'International Tables Vol C Tables 4.2.6.8 and 6.1.1.4'

loop_
_geom_angle_atom_site_label_1
_geom_angle_atom_site_label_2
_geom_angle_atom_site_label_3
_geom_angle
_geom_angle_site_symmetry_1
_geom_angle_site_symmetry_3
N2 Cd1 O4 92.6(3) 3_675 4_576
N2 Cd1 O3 147.2(3) 3_675 4_576
O4 Cd1 O3 54.8(3) 4_576 4_576
N2 Cd1 Cl1 104.2(2) 3_675 .
O4 Cd1 Cl1 155.4(2) 4_576 .
O3 Cd1 Cl1 107.9(2) 4_576 .
N2 Cd1 O3 89.3(3) 3_675 .
O4 Cd1 O3 83.3(3) 4_576 .
O3 Cd1 O3 90.4(2) 4_576 .
Cl1 Cd1 O3 79.21(19) . .
N2 Cd1 Cl1 100.6(2) 3_675 4_576
O4 Cd1 Cl1 96.2(2) 4_576 4_576
O3 Cd1 Cl1 81.3(2) 4_576 4_576
Cl1 Cd1 Cl1 98.09(10) . 4_576
O3 Cd1 Cl1 170.06(19) . 4_576
N2 Cd1 C9 119.8(3) 3_675 4_576
O4 Cd1 C9 27.2(3) 4_576 4_576
O3 Cd1 C9 27.8(3) 4_576 4_576
Cl1 Cd1 C9 132.5(2) . 4_576
O3 Cd1 C9 84.2(3) . 4_576
Cl1 Cd1 C9 90.8(2) 4_576 4_576
Cd1 Cl1 Cd1 96.45(10) . 4_575
C9 O3 Cd1 89.3(6) . 4_575
C9 O3 Cd1 120.5(6) . .
Cd1 O3 Cd1 100.5(3) 4_575 .
C9 O4 Cd1 93.6(6) . 4_575
C1 N1 C2 112.1(8) . .
C1 N1 C10 123.0(8) . .
C2 N1 C10 124.8(9) . .
C11 N2 C15 117.3(9) . .
C11 N2 Cd1 117.6(6) . 3_675
C15 N2 Cd1 125.0(7) . 3_675
O1 C1 N1 124.8(9) . .
O1 C1 C8 129.5(10) . .
N1 C1 C8 105.7(8) . .
O2 C2 N1 124.8(9) . .
O2 C2 C3 130.0(9) . .
N1 C2 C3 105.2(8) . .
C8 C3 C4 121.9(9) . .
C8 C3 C2 108.2(9) . .
C4 C3 C2 129.9(8) . .
C3 C4 C5 116.3(9) . .
C3 C4 H4 121.8 . .
C5 C4 H4 121.8 . .
C6 C5 C4 122.0(9) . .
C6 C5 C9 117.3(8) . .
C4 C5 C9 120.6(9) . .
C5 C6 C7 121.5(9) . .
C5 C6 H6 119.2 . .
C7 C6 H6 119.2 . .
C8 C7 C6 116.1(9) . .
C8 C7 H7 122.0 . .
C6 C7 H7 122.0 . .
C3 C8 C7 122.1(9) . .
C3 C8 C1 108.7(9) . .
C7 C8 C1 129.2(9) . .
O4 C9 O3 121.5(10) . .
O4 C9 C5 118.7(9) . .
O3 C9 C5 119.8(9) . .
O4 C9 Cd1 59.2(5) . 4_575
O3 C9 Cd1 62.9(6) . 4_575
C5 C9 Cd1 169.8(6) . 4_575
N1 C10 C12 112.0(8) . .
N1 C10 H10A 109.2 . .
C12 C10 H10A 109.2 . .
N1 C10 H10B 109.2 . .
C12 C10 H10B 109.2 . .
H10A C10 H10B 107.9 . .
N2 C11 C12 124.5(9) . .
N2 C11 H11 117.8 . .
C12 C11 H11 117.8 . .
C11 C12 C13 117.7(9) . .
C11 C12 C10 121.0(9) . .
C13 C12 C10 121.2(9) . .
C12 C13 C14 119.3(10) . .
C12 C13 H13 120.4 . .
C14 C13 H13 120.4 . .
C15 C14 C13 118.6(10) . .
C15 C14 H14 120.7 . .
C13 C14 H14 120.7 . .
N2 C15 C14 122.7(9) . .
N2 C15 H15 118.7 . .
C14 C15 H15 118.7 . .

loop_
_geom_bond_atom_site_label_1
_geom_bond_atom_site_label_2
_geom_bond_distance
_geom_bond_site_symmetry_2
Cd1 N2 2.265(8) 3_675
Cd1 O4 2.329(7) 4_576
Cd1 O3 2.410(8) 4_576
Cd1 Cl1 2.544(3) .
Cd1 O3 2.580(8) .
Cd1 Cl1 2.602(3) 4_576
Cd1 C9 2.707(10) 4_576
Cl1 Cd1 2.602(3) 4_575
O1 C1 1.204(12) .
O2 C2 1.195(12) .
O3 C9 1.262(13) .
O3 Cd1 2.410(8) 4_575
O4 C9 1.240(12) .
O4 Cd1 2.329(7) 4_575
N1 C1 1.389(14) .
N1 C2 1.403(13) .
N1 C10 1.462(12) .
N2 C11 1.330(12) .
N2 C15 1.353(13) .
N2 Cd1 2.265(8) 3_675
C1 C8 1.484(13) .
C2 C3 1.491(13) .
C3 C8 1.374(13) .
C3 C4 1.381(14) .
C4 C5 1.382(13) .
C4 H4 0.9300 .
C5 C6 1.380(14) .
C5 C9 1.517(14) .
C6 C7 1.392(14) .
C6 H6 0.9300 .
C7 C8 1.383(14) .
C7 H7 0.9300 .
C9 Cd1 2.707(10) 4_575
C10 C12 1.495(14) .
C10 H10A 0.9700 .
C10 H10B 0.9700 .
C11 C12 1.361(14) .
C11 H11 0.9300 .
C12 C13 1.388(15) .
C13 C14 1.390(15) .
C13 H13 0.9300 .
C14 C15 1.366(15) .
C14 H14 0.9300 .
C15 H15 0.9300 .

loop_
_geom_torsion_atom_site_label_1
_geom_torsion_atom_site_label_2
_geom_torsion_atom_site_label_3
_geom_torsion_atom_site_label_4
_geom_torsion
_geom_torsion_site_symmetry_1
_geom_torsion_site_symmetry_4
N2 Cd1 Cl1 Cd1 75.0(2) 3_675 4_575
O4 Cd1 Cl1 Cd1 -57.0(5) 4_576 4_575
O3 Cd1 Cl1 Cd1 -98.4(2) 4_576 4_575
O3 Cd1 Cl1 Cd1 -11.49(19) . 4_575
Cl1 Cd1 Cl1 Cd1 178.21(9) 4_576 4_575
C9 Cd1 Cl1 Cd1 -83.2(3) 4_576 4_575
N2 Cd1 O3 C9 172.4(8) 3_675 .
O4 Cd1 O3 C9 79.7(8) 4_576 .
O3 Cd1 O3 C9 25.2(8) 4_576 .
Cl1 Cd1 O3 C9 -82.9(8) . .
Cl1 Cd1 O3 C9 -7.9(16) 4_576 .
C9 Cd1 O3 C9 52.4(8) 4_576 .
N2 Cd1 O3 Cd1 -92.1(3) 3_675 4_575
O4 Cd1 O3 Cd1 175.2(3) 4_576 4_575
O3 Cd1 O3 Cd1 120.7(4) 4_576 4_575
Cl1 Cd1 O3 Cd1 12.6(2) . 4_575
Cl1 Cd1 O3 Cd1 87.6(10) 4_576 4_575
C9 Cd1 O3 Cd1 147.8(3) 4_576 4_575
C2 N1 C1 O1 176.2(9) . .
C10 N1 C1 O1 0.4(14) . .
C2 N1 C1 C8 -3.5(9) . .
C10 N1 C1 C8 -179.2(7) . .
C1 N1 C2 O2 -174.6(9) . .
C10 N1 C2 O2 1.0(14) . .
C1 N1 C2 C3 4.0(9) . .
C10 N1 C2 C3 179.7(8) . .
O2 C2 C3 C8 175.6(9) . .
N1 C2 C3 C8 -2.9(9) . .
O2 C2 C3 C4 -3.9(16) . .
N1 C2 C3 C4 177.6(9) . .
C8 C3 C4 C5 -0.1(13) . .
C2 C3 C4 C5 179.3(8) . .
C3 C4 C5 C6 -0.6(13) . .
C3 C4 C5 C9 -176.7(8) . .
C4 C5 C6 C7 1.4(14) . .
C9 C5 C6 C7 177.6(8) . .
C5 C6 C7 C8 -1.4(13) . .
C4 C3 C8 C7 0.1(13) . .
C2 C3 C8 C7 -179.5(8) . .
C4 C3 C8 C1 -179.5(8) . .
C2 C3 C8 C1 0.9(9) . .
C6 C7 C8 C3 0.7(13) . .
C6 C7 C8 C1 -179.8(8) . .
O1 C1 C8 C3 -178.2(10) . .
N1 C1 C8 C3 1.5(9) . .
O1 C1 C8 C7 2.2(15) . .
N1 C1 C8 C7 -178.1(8) . .
Cd1 O4 C9 O3 9.0(10) 4_575 .
Cd1 O4 C9 C5 -168.5(7) 4_575 .
Cd1 O3 C9 O4 -8.7(10) 4_575 .
Cd1 O3 C9 O4 93.1(10) . .
Cd1 O3 C9 C5 168.8(7) 4_575 .
Cd1 O3 C9 C5 -89.4(9) . .
Cd1 O3 C9 Cd1 101.8(6) . 4_575
C6 C5 C9 O4 -16.3(13) . .
C4 C5 C9 O4 160.0(9) . .
C6 C5 C9 O3 166.2(9) . .
C4 C5 C9 O3 -17.6(13) . .
C6 C5 C9 Cd1 -92(4) . 4_575
C4 C5 C9 Cd1 85(4) . 4_575
C1 N1 C10 C12 94.2(10) . .
C2 N1 C10 C12 -81.0(11) . .
C15 N2 C11 C12 -0.6(14) . .
Cd1 N2 C11 C12 -178.6(7) 3_675 .
N2 C11 C12 C13 2.1(15) . .
N2 C11 C12 C10 -173.6(9) . .
N1 C10 C12 C11 86.6(11) . .
N1 C10 C12 C13 -88.9(12) . .
C11 C12 C13 C14 -2.2(15) . .
C10 C12 C13 C14 173.5(9) . .
C12 C13 C14 C15 1.0(15) . .
C11 N2 C15 C14 -0.8(14) . .
Cd1 N2 C15 C14 177.1(7) 3_675 .
C13 C14 C15 N2 0.6(15) . .
